data_2200542
loop_
_publ_author_name
'Bond, Andrew D.'
'Linton, David J.'
'Wheatley, Andrew E. H.'

_publ_section_title
;
 Methylzinc <i>tert</i>-butoxide tetrahydrofuran solvate
;
_journal_issue 7
_journal_name_full 'Acta Crystallographica Section E'
_journal_page_first m298
_journal_page_last m300
_journal_paper_doi 10.1107/S1600536801009667
_journal_volume 57
_journal_year 2001
_chemical_formula_iupac '[Zn4 (C H3)4 (C4 H9 O)4], C4 H8 O'
_chemical_formula_moiety 'C20 H48 O4 Zn4, C4 H8 O'
_chemical_formula_sum 'C24 H56 O5 Zn4'
_chemical_formula_weight 686.17
_chemical_name_common
;
 Methylzinc tert-butoxide, thf solvate
;
_chemical_name_systematic
;
tetra-\m~3~-tert-butoxo-tetrakis(methylzinc) tetrahydrofuran solvate
;
_space_group_IT_number 142
_symmetry_cell_setting tetragonal
_symmetry_space_group_name_Hall '-I 4bd 2c'
_symmetry_space_group_name_H-M 'I 41/a c d :2'
_cell_angle_alpha 90.00
_cell_angle_beta 90.00
_cell_angle_gamma 90.00
_cell_formula_units_Z 8
_cell_length_a 14.8323(7)
_cell_length_b 14.8323(7)
_cell_length_c 30.0976(10)
_cell_measurement_reflns_used 6316
_cell_measurement_temperature 230(2)
_cell_measurement_theta_max 27.48
_cell_measurement_theta_min 1.00
_cell_volume 6621.4(5)
_computing_cell_refinement 'HKL SCALEPACK (Otwinowski & Minor, 1997)'
_computing_data_collection 'COLLECT (Nonius, 1998)'
_computing_data_reduction
;
HKL DENZO (Otwinowski & Minor, 1997) and SCALEPACK
;
_computing_publication_material SHELXL97
_computing_structure_refinement 'SHELXL97 (Sheldrick 1997)'
_computing_structure_solution 'SHELXS97 (Sheldrick 1997)'
_diffrn_ambient_temperature 230(2)
_diffrn_measured_fraction_theta_full .986
_diffrn_measured_fraction_theta_max .986
_diffrn_measurement_device_type 'Nonius KappaCCD'
_diffrn_measurement_method 'thin-slice \w and \f scans'
_diffrn_radiation_monochromator graphite
_diffrn_radiation_source 'fine-focus sealed tube'
_diffrn_radiation_type MoK\a
_diffrn_radiation_wavelength .71073
_diffrn_reflns_av_R_equivalents .0553
_diffrn_reflns_av_sigmaI/netI .0351
_diffrn_reflns_limit_h_max 19
_diffrn_reflns_limit_h_min 0
_diffrn_reflns_limit_k_max 19
_diffrn_reflns_limit_k_min -19
_diffrn_reflns_limit_l_max 39
_diffrn_reflns_limit_l_min -38
_diffrn_reflns_number 10143
_diffrn_reflns_theta_full 27.47
_diffrn_reflns_theta_max 27.47
_diffrn_reflns_theta_min 3.68
_diffrn_standards_number 0
_exptl_absorpt_coefficient_mu 2.889
_exptl_absorpt_correction_T_max .515
_exptl_absorpt_correction_T_min .425
_exptl_absorpt_correction_type multi-scan
_exptl_absorpt_process_details '(SORTAV; Blessing, 1995)'
_exptl_crystal_colour colourless
_exptl_crystal_density_diffrn 1.377
_exptl_crystal_density_method 'not measured'
_exptl_crystal_description block
_exptl_crystal_F_000 2880
_exptl_crystal_size_max .23
_exptl_crystal_size_mid .23
_exptl_crystal_size_min .23
_refine_diff_density_max .401
_refine_diff_density_min -.528
_refine_ls_extinction_method none
_refine_ls_goodness_of_fit_ref 1.077
_refine_ls_hydrogen_treatment constr
_refine_ls_matrix_type full
_refine_ls_number_parameters 85
_refine_ls_number_reflns 1876
_refine_ls_number_restraints 10
_refine_ls_restrained_S_all 1.076
_refine_ls_R_factor_all .0587
_refine_ls_R_factor_gt .0389
_refine_ls_shift/su_max .016
_refine_ls_shift/su_mean .002
_refine_ls_structure_factor_coef Fsqd
_refine_ls_weighting_details 'calc w = 1/[\s^2^(Fo^2^)+(0.0531P)^2^+5.7820P] where P = (Fo^2^+2Fc^2^)/3'
_refine_ls_weighting_scheme calc
_refine_ls_wR_factor_ref .1097
_reflns_number_gt 1421
_reflns_number_total 1876
_reflns_threshold_expression I>2\s(I)
_cod_data_source_file wn6021.cif
_cod_data_source_block I
_cod_original_sg_symbol_H-M 'I 41/a c d'
_cod_database_code 2200542
_cod_database_fobs_code 2200542

loop_
_symmetry_equiv_pos_as_xyz
'x, y, z'
'-x, y, z+1/2'
'y+1/4, x+1/4, z+1/4'
'-y+3/4, x+1/4, z+3/4'
'x, -y+1/2, z+1/2'
'-x, -y+1/2, z'
'y+1/4, -x+1/4, z+3/4'
'-y+3/4, -x+1/4, z+1/4'
'x+1/2, y+1/2, z+1/2'
'-x+1/2, y+1/2, z+1'
'y+3/4, x+3/4, z+3/4'
'-y+5/4, x+3/4, z+5/4'
'x+1/2, -y+1, z+1'
'-x+1/2, -y+1, z+1/2'
'y+3/4, -x+3/4, z+5/4'
'-y+5/4, -x+3/4, z+3/4'
'-x, -y, -z'
'x, -y, -z-1/2'
'-y-1/4, -x-1/4, -z-1/4'
'y-3/4, -x-1/4, -z-3/4'
'-x, y-1/2, -z-1/2'
'x, y-1/2, -z'
'-y-1/4, x-1/4, -z-3/4'
'y-3/4, x-1/4, -z-1/4'
'-x+1/2, -y+1/2, -z+1/2'
'x+1/2, -y+1/2, -z'
'-y+1/4, -x+1/4, -z+1/4'
'y-1/4, -x+1/4, -z-1/4'
'-x+1/2, y, -z'
'x+1/2, y, -z+1/2'
'-y+1/4, x+1/4, -z-1/4'
'y-1/4, x+1/4, -z+1/4'

loop_
_atom_site_label
_atom_site_fract_x
_atom_site_fract_y
_atom_site_fract_z
_atom_site_U_iso_or_equiv
_atom_site_adp_type
_atom_site_calc_flag
_atom_site_refinement_flags
_atom_site_occupancy
_atom_site_disorder_assembly
_atom_site_disorder_group
_atom_site_type_symbol
Zn1 .92092(2) .31641(2) .411143(11) .04359(17) Uani d . 1 . . Zn
O1 .92858(12) .30983(13) .34258(6) .0379(5) Uani d . 1 . . O
C1 .8386(3) .3859(3) .44904(14) .0948(14) Uani d . 1 . . C
H1A .8558 .3785 .4799 .142 Uiso calc R 1 . . H
H1B .7774 .3644 .4449 .142 Uiso calc R 1 . . H
H1C .8418 .4492 .4411 .142 Uiso calc R 1 . . H
C2 .8667(2) .3620(2) .31474(11) .0674(10) Uani d . 1 . . C
C3 .7720(3) .3322(3) .32614(16) .0916(14) Uani d . 1 . . C
H3A .7606 .3429 .3574 .137 Uiso calc R 1 . . H
H3B .7655 .2684 .3198 .137 Uiso calc R 1 . . H
H3C .7290 .3661 .3085 .137 Uiso calc R 1 . . H
C4 .8815(3) .4603(3) .32558(16) .0970(15) Uani d . 1 . . C
H4A .8683 .4708 .3567 .146 Uiso calc R 1 . . H
H4B .8420 .4971 .3074 .146 Uiso calc R 1 . . H
H4C .9438 .4762 .3196 .146 Uiso calc R 1 . . H
C5 .8898(4) .3403(3) .26667(13) .1000(16) Uani d . 1 . . C
H5A .8813 .2764 .2614 .150 Uiso calc R 1 . . H
H5B .9521 .3563 .2609 .150 Uiso calc R 1 . . H
H5C .8507 .3744 .2471 .150 Uiso calc R 1 . . H
O2 .5473(14) .1892(11) .3922(8) .123(4) Uiso d PD .25 A -1 O
C6 .542(2) .2796(17) .4086(7) .123(4) Uiso d PD .25 A -1 C
H6A .5095 .2806 .4369 .148 Uiso calc PR .25 A -1 H
H6B .6026 .3036 .4134 .148 Uiso calc PR .25 A -1 H
C7 .496(3) .3331(14) .3768(9) .123(4) Uiso d PD .25 A -1 C
H7A .5349 .3814 .3659 .148 Uiso calc PR .25 A -1 H
H7B .4420 .3604 .3902 .148 Uiso calc PR .25 A -1 H
C8 .470(2) .2738(16) .3406(7) .123(4) Uiso d PD .25 A -1 C
H8A .4068 .2832 .3327 .148 Uiso calc PR .25 A -1 H
H8B .5074 .2859 .3144 .148 Uiso calc PR .25 A -1 H
C9 .4839(19) .1837(13) .3556(11) .123(4) Uiso d PD .25 A -1 C
H9A .5085 .1464 .3316 .148 Uiso calc PR .25 A -1 H
H9B .4268 .1572 .3656 .148 Uiso calc PR .25 A -1 H

loop_
_atom_site_aniso_label
_atom_site_aniso_U_11
_atom_site_aniso_U_22
_atom_site_aniso_U_33
_atom_site_aniso_U_12
_atom_site_aniso_U_13
_atom_site_aniso_U_23
Zn1 .0424(2) .0425(2) .0458(3) .00873(13) .00716(14) -.00553(13)
O1 .0359(10) .0374(10) .0403(10) .0039(7) -.0077(7) .0077(8)
C1 .091(3) .098(3) .095(3) .034(3) .029(2) -.030(2)
C2 .061(2) .069(2) .073(2) .0131(18) -.0218(17) .0262(18)
C3 .050(2) .106(3) .118(3) .018(2) -.030(2) .023(3)
C4 .100(3) .058(2) .133(4) .025(2) -.018(3) .039(2)
C5 .110(4) .132(4) .058(2) .009(3) -.033(2) .036(2)

loop_
_atom_type_symbol
_atom_type_description
_atom_type_scat_dispersion_real
_atom_type_scat_dispersion_imag
_atom_type_scat_source
C C .0033 .0016 'International Tables Vol C Tables 4.2.6.8 and 6.1.1.4'
H H .0000 .0000 'International Tables Vol C Tables 4.2.6.8 and 6.1.1.4'
O O .0106 .0060 'International Tables Vol C Tables 4.2.6.8 and 6.1.1.4'
Zn Zn .2839 1.4301 'International Tables Vol C Tables 4.2.6.8 and 6.1.1.4'

loop_
_geom_angle_atom_site_label_1
_geom_angle_atom_site_label_2
_geom_angle_atom_site_label_3
_geom_angle_site_symmetry_1
_geom_angle_site_symmetry_3
_geom_angle
C1 Zn1 O1 . 28_666 129.30(15)
C1 Zn1 O1 . 31_646 129.54(15)
O1 Zn1 O1 28_666 31_646 83.97(8)
C1 Zn1 O1 . . 129.66(15)
O1 Zn1 O1 28_666 . 83.85(7)
O1 Zn1 O1 31_646 . 83.78(8)
C1 Zn1 Zn1 . 6_755 144.49(14)
O1 Zn1 Zn1 28_666 6_755 42.19(5)
O1 Zn1 Zn1 31_646 6_755 42.12(5)
O1 Zn1 Zn1 . 6_755 85.85(5)
C1 Zn1 Zn1 . 28_666 144.76(14)
O1 Zn1 Zn1 28_666 28_666 42.09(5)
O1 Zn1 Zn1 31_646 28_666 85.70(5)
O1 Zn1 Zn1 . 28_666 42.06(5)
Zn1 Zn1 Zn1 6_755 28_666 60.073(7)
C1 Zn1 Zn1 . 31_646 144.96(14)
O1 Zn1 Zn1 28_666 31_646 85.74(5)
O1 Zn1 Zn1 31_646 31_646 42.10(5)
O1 Zn1 Zn1 . 31_646 41.98(5)
Zn1 Zn1 Zn1 6_755 31_646 60.073(7)
Zn1 Zn1 Zn1 28_666 31_646 59.855(13)
C2 O1 Zn1 . 31_646 121.28(19)
C2 O1 Zn1 . 28_666 121.07(19)
Zn1 O1 Zn1 31_646 28_666 95.70(8)
C2 O1 Zn1 . . 120.74(19)
Zn1 O1 Zn1 31_646 . 95.92(8)
Zn1 O1 Zn1 28_666 . 95.84(7)
Zn1 C1 H1A . . 109.5
Zn1 C1 H1B . . 109.5
H1A C1 H1B . . 109.5
Zn1 C1 H1C . . 109.5
H1A C1 H1C . . 109.5
H1B C1 H1C . . 109.5
O1 C2 C4 . . 107.2(3)
O1 C2 C3 . . 107.3(3)
C4 C2 C3 . . 111.7(4)
O1 C2 C5 . . 106.9(3)
C4 C2 C5 . . 112.1(3)
C3 C2 C5 . . 111.3(4)
C2 C3 H3A . . 109.5
C2 C3 H3B . . 109.5
H3A C3 H3B . . 109.5
C2 C3 H3C . . 109.5
H3A C3 H3C . . 109.5
H3B C3 H3C . . 109.5
C2 C4 H4A . . 109.5
C2 C4 H4B . . 109.5
H4A C4 H4B . . 109.5
C2 C4 H4C . . 109.5
H4A C4 H4C . . 109.5
H4B C4 H4C . . 109.5
C2 C5 H5A . . 109.5
C2 C5 H5B . . 109.5
H5A C5 H5B . . 109.5
C2 C5 H5C . . 109.5
H5A C5 H5C . . 109.5
H5B C5 H5C . . 109.5
C6 O2 C9 . . 106.2(10)
C7 C6 O2 . . 108.6(10)
C7 C6 H6A . . 110.0
O2 C6 H6A . . 110.0
C7 C6 H6B . . 110.0
O2 C6 H6B . . 110.0
H6A C6 H6B . . 108.3
C6 C7 C8 . . 107.0(10)
C6 C7 H7A . . 110.3
C8 C7 H7A . . 110.3
C6 C7 H7B . . 110.3
C8 C7 H7B . . 110.3
H7A C7 H7B . . 108.6
C9 C8 C7 . . 107.1(12)
C9 C8 H8A . . 110.3
C7 C8 H8A . . 110.3
C9 C8 H8B . . 110.3
C7 C8 H8B . . 110.3
H8A C8 H8B . . 108.5
C8 C9 O2 . . 106.2(12)
C8 C9 H9A . . 110.5
O2 C9 H9A . . 110.5
C8 C9 H9B . . 110.5
O2 C9 H9B . . 110.5
H9A C9 H9B . . 108.7

loop_
_geom_bond_atom_site_label_1
_geom_bond_atom_site_label_2
_geom_bond_site_symmetry_2
_geom_bond_distance
_geom_bond_publ_flag
Zn1 C1 . 1.963(3) ?
Zn1 O1 28_666 2.0647(19) ?
Zn1 O1 31_646 2.0673(18) ?
Zn1 O1 . 2.0690(19) ?
Zn1 Zn1 6_755 3.0633(7) ?
Zn1 Zn1 28_666 3.0701(6) ?
Zn1 Zn1 31_646 3.0701(6) ?
O1 C2 . 1.465(3) ?
O1 Zn1 31_646 2.0647(19) ?
O1 Zn1 28_666 2.0673(18) ?
C1 H1A . .9700 ?
C1 H1B . .9700 ?
C1 H1C . .9700 ?
C2 C4 . 1.510(6) ?
C2 C3 . 1.512(5) ?
C2 C5 . 1.522(6) ?
C3 H3A . .9700 ?
C3 H3B . .9700 ?
C3 H3C . .9700 ?
C4 H4A . .9700 ?
C4 H4B . .9700 ?
C4 H4C . .9700 ?
C5 H5A . .9700 ?
C5 H5B . .9700 ?
C5 H5C . .9700 ?
O2 C6 . 1.429(17) ?
O2 C9 . 1.451(17) ?
C6 C7 . 1.419(18) ?
C6 H6A . .9800 ?
C6 H6B . .9800 ?
C7 C8 . 1.450(17) ?
C7 H7A . .9800 ?
C7 H7B . .9800 ?
C8 C9 . 1.424(18) ?
C8 H8A . .9800 ?
C8 H8B . .9800 ?
C9 H9A . .9800 ?
C9 H9B . .9800 ?

loop_
_geom_torsion_atom_site_label_1
_geom_torsion_atom_site_label_2
_geom_torsion_atom_site_label_3
_geom_torsion_atom_site_label_4
_geom_torsion_site_symmetry_1
_geom_torsion_site_symmetry_4
_geom_torsion
C1 Zn1 O1 C2 . . .0(3)
O1 Zn1 O1 C2 28_666 . -137.5(2)
O1 Zn1 O1 C2 31_646 . 137.9(2)
Zn1 Zn1 O1 C2 6_755 . -179.9(2)
Zn1 Zn1 O1 C2 28_666 . -131.6(2)
Zn1 Zn1 O1 C2 31_646 . 132.0(2)
C1 Zn1 O1 Zn1 . 31_646 -131.96(19)
O1 Zn1 O1 Zn1 28_666 31_646 90.47(9)
O1 Zn1 O1 Zn1 31_646 31_646 5.90(8)
Zn1 Zn1 O1 Zn1 6_755 31_646 48.15(5)
Zn1 Zn1 O1 Zn1 28_666 31_646 96.37(8)
C1 Zn1 O1 Zn1 . 28_666 131.67(19)
O1 Zn1 O1 Zn1 28_666 28_666 -5.90(8)
O1 Zn1 O1 Zn1 31_646 28_666 -90.47(9)
Zn1 Zn1 O1 Zn1 6_755 28_666 -48.22(6)
Zn1 Zn1 O1 Zn1 31_646 28_666 -96.37(8)
Zn1 O1 C2 C4 31_646 . -179.3(2)
Zn1 O1 C2 C4 28_666 . -59.2(4)
Zn1 O1 C2 C4 . . 60.5(3)
Zn1 O1 C2 C3 31_646 . 60.5(3)
Zn1 O1 C2 C3 28_666 . -179.3(2)
Zn1 O1 C2 C3 . . -59.6(3)
Zn1 O1 C2 C5 31_646 . -58.9(3)
Zn1 O1 C2 C5 28_666 . 61.2(3)
Zn1 O1 C2 C5 . . -179.1(2)
C9 O2 C6 C7 . . -14(4)
O2 C6 C7 C8 . . 1(6)
C6 C7 C8 C9 . . 12(6)
C7 C8 C9 O2 . . -21(5)
C6 O2 C9 C8 . . 22(3)
